data_7701367
loop_
_publ_author_name
'Gupta, Arvind Kumar Kumar'
'Orthaber, Andreas'

_publ_section_title
;
 Facile synthesis of silver alkynide cluster and coordination polymers
 using picolinic acid as co-ligand
;
_journal_name_full 'Dalton Transactions'
_journal_paper_doi 10.1039/C9DT03697K
_journal_year 2019
_chemical_formula_moiety 'C16 H18 Ag4 Cl0.5 N O4, 0.5(Cl O4)'
_chemical_formula_sum 'C16 H18 Ag4 Cl N O6'
_chemical_formula_weight 787.24
_space_group_crystal_system monoclinic
_space_group_IT_number 15
_space_group_name_Hall '-C 2yc'
_space_group_name_H-M_alt 'C 1 2/c 1'
_symmetry_space_group_name_Hall '-C 2yc'
_symmetry_space_group_name_H-M 'C 1 2/c 1'
_atom_sites_solution_hydrogens geom
_atom_sites_solution_primary dual
_audit_creation_date 2019-08-28
_audit_creation_method
;
Olex2 1.2
(compiled 2018.05.29 svn.r3508 for OlexSys, GUI svn.r5506)
;
_audit_update_record
;
2019-10-10 deposited with the CCDC.    2019-10-14 downloaded from the CCDC.
;
_cell_angle_alpha 90
_cell_angle_beta 126.986(6)
_cell_angle_gamma 90
_cell_formula_units_Z 8
_cell_length_a 16.465(6)
_cell_length_b 24.276(9)
_cell_length_c 13.433(5)
_cell_measurement_reflns_used 3133
_cell_measurement_temperature 150
_cell_measurement_theta_max 22.05
_cell_measurement_theta_min 2.53
_cell_volume 4289(3)
_computing_cell_refinement 'Bruker APEX2'
_computing_data_collection 'Bruker SAINT'
_computing_data_reduction 'Bruker SAINT'
_computing_molecular_graphics 'Olex2 (Dolomanov et al., 2009)'
_computing_publication_material 'Olex2 (Dolomanov et al., 2009)'
_computing_structure_refinement 'ShelXL (Sheldrick, 2015)'
_computing_structure_solution 'XT (Sheldrick, 2015)'
_diffrn_ambient_temperature 150
_diffrn_measured_fraction_theta_full 0.999
_diffrn_measured_fraction_theta_max 0.999
_diffrn_measurement_device_type 'Bruke ApexII with microsource'
_diffrn_measurement_method '\f and \w scans'
_diffrn_radiation_type MoK\a
_diffrn_radiation_wavelength 0.71073
_diffrn_reflns_av_R_equivalents 0.1244
_diffrn_reflns_av_unetI/netI 0.0818
_diffrn_reflns_Laue_measured_fraction_full 0.999
_diffrn_reflns_Laue_measured_fraction_max 0.999
_diffrn_reflns_limit_h_max 19
_diffrn_reflns_limit_h_min -19
_diffrn_reflns_limit_k_max 28
_diffrn_reflns_limit_k_min -28
_diffrn_reflns_limit_l_max 15
_diffrn_reflns_limit_l_min -15
_diffrn_reflns_number 27979
_diffrn_reflns_point_group_measured_fraction_full 0.999
_diffrn_reflns_point_group_measured_fraction_max 0.999
_diffrn_reflns_theta_full 24.998
_diffrn_reflns_theta_max 24.998
_diffrn_reflns_theta_min 1.678
_diffrn_standards_number 0
_exptl_absorpt_coefficient_mu 3.755
_exptl_absorpt_correction_T_max 0.7457
_exptl_absorpt_correction_T_min 0.3966
_exptl_absorpt_correction_type multi-scan
_exptl_absorpt_process_details SADABS
_exptl_crystal_colour 'clear light colourless'
_exptl_crystal_colour_lustre clear
_exptl_crystal_colour_modifier light
_exptl_crystal_colour_primary colourless
_exptl_crystal_density_diffrn 2.438
_exptl_crystal_description needle
_exptl_crystal_F_000 2992
_exptl_crystal_size_max 0.34
_exptl_crystal_size_mid 0.12
_exptl_crystal_size_min 0.06
_refine_diff_density_max 2.357
_refine_diff_density_min -2.034
_refine_diff_density_rms 0.260
_refine_ls_extinction_method none
_refine_ls_goodness_of_fit_ref 1.027
_refine_ls_hydrogen_treatment constr
_refine_ls_matrix_type full
_refine_ls_number_parameters 304
_refine_ls_number_reflns 3773
_refine_ls_number_restraints 95
_refine_ls_restrained_S_all 1.029
_refine_ls_R_factor_all 0.1031
_refine_ls_R_factor_gt 0.0603
_refine_ls_shift/su_max 0.001
_refine_ls_shift/su_mean 0.000
_refine_ls_structure_factor_coef Fsqd
_refine_ls_weighting_details 'w=1/[\s^2^(Fo^2^)+(0.0773P)^2^+117.1800P] where P=(Fo^2^+2Fc^2^)/3'
_refine_ls_weighting_scheme calc
_refine_ls_wR_factor_gt 0.1460
_refine_ls_wR_factor_ref 0.1711
_reflns_Friedel_coverage 0.000
_reflns_number_gt 2501
_reflns_number_total 3773
_reflns_threshold_expression 'I > 2\s(I)'
_cod_data_source_file c9dt03697k2.cif
_cod_data_source_block ag_ag_504_0m_a
_cod_database_code 7701367
_shelx_shelxl_version_number 2018/3
_shelx_space_group_comment
;
The symmetry employed for this shelxl refinement is uniquely defined
by the following loop, which should always be used as a source of
symmetry information in preference to the above space-group names.
They are only intended as comments.
;
_olex2_refinement_description
;
1. Fixed Uiso
 At 1.2 times of:
  All C(H) groups
 At 1.5 times of:
  All C(H,H,H) groups
2. Restrained distances
 Cl1_1-O1_1 = Cl1_1-O2_1 = Cl1_1-O3_1 = Cl1_1-O4_1
 1.501 with sigma of 0.02
3. Uiso/Uaniso restraints and constraints
Uanis(O3C) \\sim Ueq: with sigma of 0.005 and sigma for terminal atoms of 0.01
Uanis(O1_1) \\sim Ueq: with sigma of 0.005 and sigma for terminal atoms of 0.01
Uanis(C15) \\sim Ueq, Uanis(C16) \\sim Ueq: with sigma of 0.005 and sigma for
terminal atoms of 0.01
Uanis(O1C) \\sim Ueq: with sigma of 0.005 and sigma for terminal atoms of 0.01
4. Rigid body (RIGU) restrains
 Cl1_1, O1_1, O2_1, O3_1, O4_1
 with sigma for 1-2 distances of 0.004 and sigma for 1-3 distances of 0.004
 C15, C14, C16
 with sigma for 1-2 distances of 0.004 and sigma for 1-3 distances of 0.004
 Cl1, O4C, O3C, O2C, O1C
 with sigma for 1-2 distances of 0.004 and sigma for 1-3 distances of 0.004
5. Others
 Fixed Sof: Cl1(0.5) O1C(0.5) O2C(0.5) O3C(0.5) O4C(0.5) Cl1(0.5) O1(0.5)
 O2(0.5) O3(0.5) O4(0.5)
6.a Ternary CH refined with riding coordinates:
 C9(H9), C14(H14)
6.b Aromatic/amide H refined with riding coordinates:
 C3(H3), C4(H4), C5(H5), C6(H6)
6.c Idealised Me refined as rotating group:
 C10(H10A,H10B,H10C), C11(H11A,H11B,H11C), C15(H15A,H15B,H15C), C16(H16A,H16B,
 H16C)
;
_olex2_submission_special_instructions 'No special instructions were received'

loop_
_space_group_symop_operation_xyz
'x, y, z'
'-x, y, -z+1/2'
'x+1/2, y+1/2, z'
'-x+1/2, y+1/2, -z+1/2'
'-x, -y, -z'
'x, -y, z-1/2'
'-x+1/2, -y+1/2, -z'
'x+1/2, -y+1/2, z-1/2'

loop_
_atom_site_label
_atom_site_type_symbol
_atom_site_fract_x
_atom_site_fract_y
_atom_site_fract_z
_atom_site_U_iso_or_equiv
_atom_site_adp_type
_atom_site_occupancy
_atom_site_site_symmetry_order
_atom_site_calc_flag
_atom_site_refinement_flags_posn
_atom_site_refinement_flags_adp
_atom_site_refinement_flags_occupancy
_atom_site_disorder_assembly
_atom_site_disorder_group
Ag1 Ag 0.21485(8) 0.64125(4) 0.40280(11) 0.0366(3) Uani 1 1 d . . . . .
Ag2 Ag 0.250000 0.750000 0.500000 0.0282(4) Uani 1 2 d S T P . .
Ag3 Ag 0.44893(8) 0.76248(4) 0.52667(13) 0.0509(4) Uani 1 1 d . . . . .
Ag4 Ag 0.500000 0.81093(6) 0.750000 0.0481(5) Uani 1 2 d S T P . .
Ag5 Ag 0.63448(9) 0.72115(4) 0.74666(10) 0.0415(3) Uani 1 1 d . . . . .
C1 C 0.4650(10) 0.6346(5) 0.5961(12) 0.027(3) Uani 1 1 d . . . . .
C2 C 0.4267(9) 0.5759(5) 0.5699(12) 0.024(3) Uani 1 1 d . . . . .
C3 C 0.2905(11) 0.5158(5) 0.4715(13) 0.038(4) Uani 1 1 d . . . . .
H3 H 0.220712 0.509737 0.419599 0.046 Uiso 1 1 calc R . . . .
C4 C 0.3544(11) 0.4717(5) 0.5203(12) 0.040(4) Uani 1 1 d . . . . .
H4 H 0.328030 0.436175 0.502645 0.048 Uiso 1 1 calc R . . . .
C5 C 0.4586(11) 0.4797(5) 0.5962(12) 0.037(3) Uani 1 1 d . . . . .
H5 H 0.503172 0.449978 0.627601 0.044 Uiso 1 1 calc R . . . .
C6 C 0.4940(11) 0.5330(5) 0.6236(13) 0.037(3) Uani 1 1 d . . . . .
H6 H 0.563440 0.539910 0.678393 0.044 Uiso 1 1 calc R . . . .
C7 C 0.2928(9) 0.8115(5) 0.4312(12) 0.027(3) Uani 1 1 d . . . . .
C8 C 0.3309(10) 0.8457(5) 0.4056(13) 0.032(3) Uani 1 1 d . . . . .
C9 C 0.3642(15) 0.8919(6) 0.3661(18) 0.055(5) Uani 1 1 d . . . . .
H9 H 0.427816 0.906256 0.440895 0.066 Uiso 1 1 calc R . . . .
C10 C 0.386(2) 0.8725(9) 0.282(2) 0.109(10) Uani 1 1 d . . . . .
H10A H 0.422288 0.838106 0.311675 0.164 Uiso 1 1 calc GR . . . .
H10B H 0.427358 0.899193 0.277887 0.164 Uiso 1 1 calc GR . . . .
H10C H 0.323745 0.867281 0.199878 0.164 Uiso 1 1 calc GR . . . .
C11 C 0.2876(16) 0.9378(7) 0.3129(18) 0.074(6) Uani 1 1 d . . . . .
H11A H 0.223156 0.924446 0.242058 0.112 Uiso 1 1 calc GR . . . .
H11B H 0.310012 0.967485 0.287717 0.112 Uiso 1 1 calc GR . . . .
H11C H 0.280679 0.950670 0.375043 0.112 Uiso 1 1 calc GR . . . .
C12 C 0.6028(10) 0.8106(5) 0.7052(14) 0.043(4) Uani 1 1 d . . . . .
C13 C 0.6537(10) 0.8351(5) 0.6800(14) 0.038(3) Uani 1 1 d . . . . .
C14 C 0.7087(13) 0.8625(6) 0.6398(17) 0.052(4) Uani 1 1 d . U . . .
H14 H 0.715275 0.833876 0.593661 0.063 Uiso 1 1 calc R . . . .
C15 C 0.646(2) 0.9079(13) 0.542(3) 0.145(9) Uani 1 1 d . U . . .
H15A H 0.574897 0.900835 0.499091 0.218 Uiso 1 1 calc GR . . . .
H15B H 0.660994 0.907928 0.482898 0.218 Uiso 1 1 calc GR . . . .
H15C H 0.663155 0.943050 0.582405 0.218 Uiso 1 1 calc GR . . . .
C16 C 0.8115(18) 0.8793(12) 0.734(2) 0.111(7) Uani 1 1 d . U . . .
H16A H 0.812174 0.908198 0.783069 0.167 Uiso 1 1 calc GR . . . .
H16B H 0.841255 0.892367 0.695012 0.167 Uiso 1 1 calc GR . . . .
H16C H 0.849852 0.848435 0.786475 0.167 Uiso 1 1 calc GR . . . .
Cl1 Cl 0.6147(5) 0.7133(3) 0.4612(6) 0.0326(15) Uani 0.5 1 d . U . . .
N1 N 0.3256(8) 0.5687(4) 0.4962(9) 0.030(3) Uani 1 1 d . . . . .
O1 O 0.4035(7) 0.6718(3) 0.5311(9) 0.036(2) Uani 1 1 d . . . . .
O2 O 0.5582(7) 0.6400(3) 0.6798(9) 0.038(2) Uani 1 1 d . . . . .
O1C O 0.5086(17) 0.7449(9) 0.404(2) 0.054(5) Uani 0.5 1 d . U . . .
O2C O 0.6900(18) 0.7155(10) 0.590(2) 0.057(5) Uani 0.5 1 d . U . . .
O3C O 0.6374(19) 0.7424(10) 0.398(2) 0.058(5) Uani 0.5 1 d . U . . .
O4C O 0.5938(17) 0.6636(9) 0.4228(19) 0.053(5) Uani 0.5 1 d . U . . .
Cl1_1 Cl 0.9988(10) 0.5430(2) 0.2745(9) 0.030(3) Uani 0.5 1 d D U . A -1
O1_1 O 0.941(2) 0.5755(14) 0.158(2) 0.033(7) Uani 0.5 1 d D U . A -1
O2_1 O 1.086(2) 0.5740(15) 0.377(3) 0.047(8) Uani 0.5 1 d D U . A -1
O3_1 O 1.0363(17) 0.4946(8) 0.251(3) 0.070(7) Uani 0.5 1 d D U . A -1
O4_1 O 0.9320(15) 0.5282(11) 0.308(2) 0.062(6) Uani 0.5 1 d D U . A -1

loop_
_atom_site_aniso_label
_atom_site_aniso_U_11
_atom_site_aniso_U_22
_atom_site_aniso_U_33
_atom_site_aniso_U_23
_atom_site_aniso_U_13
_atom_site_aniso_U_12
Ag1 0.0376(6) 0.0209(5) 0.0549(7) 0.0017(5) 0.0297(6) 0.0024(4)
Ag2 0.0262(7) 0.0197(6) 0.0291(7) 0.0025(5) 0.0114(6) -0.0052(5)
Ag3 0.0266(6) 0.0235(5) 0.0940(10) -0.0061(6) 0.0317(7) -0.0010(4)
Ag4 0.0321(9) 0.0248(7) 0.0958(14) 0.000 0.0430(10) 0.000
Ag5 0.0571(8) 0.0229(5) 0.0300(6) -0.0027(4) 0.0185(5) -0.0032(5)
C1 0.028(7) 0.025(6) 0.031(7) 0.000(5) 0.019(6) -0.002(6)
C2 0.027(7) 0.022(6) 0.035(7) 0.006(5) 0.025(6) 0.003(5)
C3 0.034(8) 0.023(7) 0.038(8) 0.001(6) 0.010(7) -0.004(6)
C4 0.044(9) 0.022(7) 0.033(8) 0.004(6) 0.012(7) -0.004(6)
C5 0.049(9) 0.024(7) 0.031(8) 0.001(6) 0.021(7) 0.005(6)
C6 0.043(9) 0.026(7) 0.037(8) -0.004(6) 0.021(7) 0.002(6)
C7 0.018(6) 0.021(6) 0.035(7) 0.003(5) 0.013(6) 0.005(5)
C8 0.037(8) 0.024(7) 0.044(8) -0.011(6) 0.030(7) -0.004(6)
C9 0.088(13) 0.030(8) 0.087(13) -0.021(8) 0.075(12) -0.033(8)
C10 0.18(3) 0.096(16) 0.16(2) -0.077(16) 0.16(2) -0.089(17)
C11 0.097(16) 0.053(11) 0.073(13) 0.021(10) 0.052(13) -0.016(11)
C12 0.026(7) 0.019(6) 0.064(10) -0.002(6) 0.017(7) -0.002(6)
C13 0.027(7) 0.029(7) 0.052(9) -0.001(6) 0.021(7) -0.003(6)
C14 0.057(9) 0.041(8) 0.090(11) -0.015(7) 0.061(8) -0.018(7)
C15 0.136(12) 0.137(12) 0.158(12) 0.045(9) 0.086(8) 0.003(9)
C16 0.089(9) 0.146(12) 0.107(10) -0.009(8) 0.063(7) -0.037(8)
Cl1 0.037(4) 0.038(4) 0.035(4) -0.004(3) 0.028(3) 0.003(3)
N1 0.036(7) 0.022(5) 0.025(6) -0.002(4) 0.015(5) -0.008(5)
O1 0.031(5) 0.019(4) 0.061(6) -0.004(4) 0.028(5) -0.005(4)
O2 0.029(5) 0.022(4) 0.047(6) -0.002(4) 0.015(5) -0.001(4)
O1C 0.056(6) 0.055(7) 0.061(7) -0.012(4) 0.041(5) 0.000(4)
O2C 0.058(11) 0.076(15) 0.054(10) 0.010(9) 0.043(9) 0.014(10)
O3C 0.068(9) 0.062(9) 0.045(8) 0.005(7) 0.035(7) -0.001(7)
O4C 0.066(14) 0.060(11) 0.043(10) 0.022(8) 0.038(11) 0.018(8)
Cl1_1 0.019(3) 0.025(3) 0.038(7) 0.002(3) 0.012(5) 0.000(3)
O1_1 0.022(10) 0.034(9) 0.038(10) 0.007(7) 0.014(8) 0.004(7)
O2_1 0.027(14) 0.052(15) 0.043(13) -0.014(13) 0.012(12) -0.013(12)
O3_1 0.070(19) 0.034(10) 0.073(15) -0.019(10) 0.026(15) 0.019(10)
O4_1 0.035(11) 0.082(17) 0.056(14) 0.015(12) 0.021(11) -0.016(11)

loop_
_atom_type_symbol
_atom_type_description
_atom_type_scat_dispersion_real
_atom_type_scat_dispersion_imag
_atom_type_scat_source
C C 0.0033 0.0016 'International Tables Vol C Tables 4.2.6.8 and 6.1.1.4'
H H 0.0000 0.0000 'International Tables Vol C Tables 4.2.6.8 and 6.1.1.4'
Ag Ag -0.8971 1.1015 'International Tables Vol C Tables 4.2.6.8 and 6.1.1.4'
Cl Cl 0.1484 0.1585 'International Tables Vol C Tables 4.2.6.8 and 6.1.1.4'
N N 0.0061 0.0033 'International Tables Vol C Tables 4.2.6.8 and 6.1.1.4'
O O 0.0106 0.0060 'International Tables Vol C Tables 4.2.6.8 and 6.1.1.4'

loop_
_geom_angle_atom_site_label_1
_geom_angle_atom_site_label_2
_geom_angle_atom_site_label_3
_geom_angle
_geom_angle_site_symmetry_1
_geom_angle_site_symmetry_3
Ag2 Ag1 Ag4 77.85(4) . 7_566
C7 Ag1 Ag2 45.0(3) 7_566 .
C7 Ag1 Ag4 76.9(3) 7_566 7_566
C7 Ag1 C13 135.7(4) 7_566 8_465
C7 Ag1 O1 87.7(3) 7_566 .
C12 Ag1 Ag2 82.3(3) 8_465 .
C12 Ag1 Ag4 43.4(4) 8_465 7_566
C12 Ag1 C7 109.3(5) 8_465 7_566
C12 Ag1 C13 28.2(5) 8_465 8_465
C12 Ag1 O1 114.0(4) 8_465 .
C13 Ag1 Ag2 98.9(3) 8_465 .
C13 Ag1 Ag4 69.5(3) 8_465 7_566
C13 Ag1 O1 100.5(4) 8_465 .
N1 Ag1 Ag2 125.9(2) . .
N1 Ag1 Ag4 151.5(3) . 7_566
N1 Ag1 C7 107.8(4) . 7_566
N1 Ag1 C12 142.9(5) . 8_465
N1 Ag1 C13 115.6(4) . 8_465
N1 Ag1 O1 67.4(3) . .
O1 Ag1 Ag2 66.31(19) . .
O1 Ag1 Ag4 141.01(19) . 7_566
Ag1 Ag2 Ag1 180.0 7_566 .
Ag1 Ag2 Ag3 93.04(3) . .
Ag1 Ag2 Ag3 86.96(3) . 7_566
Ag1 Ag2 Ag3 86.96(3) 7_566 .
Ag1 Ag2 Ag3 93.04(3) 7_566 7_566
Ag3 Ag2 Ag3 180.0 7_566 .
Ag5 Ag2 Ag1 82.70(4) 2_656 7_566
Ag5 Ag2 Ag1 97.30(4) 8_465 7_566
Ag5 Ag2 Ag1 82.70(4) 8_465 .
Ag5 Ag2 Ag1 97.30(4) 2_656 .
Ag5 Ag2 Ag3 90.80(4) 8_465 .
Ag5 Ag2 Ag3 89.20(4) 8_465 7_566
Ag5 Ag2 Ag3 90.80(4) 2_656 7_566
Ag5 Ag2 Ag3 89.20(4) 2_656 .
Ag5 Ag2 Ag5 180.0 8_465 2_656
C7 Ag2 Ag1 119.3(3) . .
C7 Ag2 Ag1 119.3(3) 7_566 7_566
C7 Ag2 Ag1 60.7(3) 7_566 .
C7 Ag2 Ag1 60.7(3) . 7_566
C7 Ag2 Ag3 129.4(3) 7_566 .
C7 Ag2 Ag3 129.5(3) . 7_566
C7 Ag2 Ag3 50.6(3) 7_566 7_566
C7 Ag2 Ag3 50.5(3) . .
C7 Ag2 Ag5 123.4(3) 7_566 8_465
C7 Ag2 Ag5 56.6(3) . 8_465
C7 Ag2 Ag5 123.4(3) . 2_656
C7 Ag2 Ag5 56.6(3) 7_566 2_656
C7 Ag2 C7 180.0 . 7_566
Ag4 Ag3 Ag2 77.43(3) . .
Ag4 Ag3 Ag5 66.48(5) . .
Ag5 Ag3 Ag2 118.93(6) . .
C7 Ag3 Ag2 42.5(3) . .
C7 Ag3 Ag4 84.3(3) . .
C7 Ag3 Ag5 149.7(3) . .
C7 Ag3 C8 27.7(4) . .
C7 Ag3 C12 115.2(4) . .
C7 Ag3 O1C 118.1(6) . .
C8 Ag3 Ag2 70.2(3) . .
C8 Ag3 Ag4 88.5(3) . .
C8 Ag3 Ag5 148.5(3) . .
C12 Ag3 Ag2 123.4(4) . .
C12 Ag3 Ag4 46.1(4) . .
C12 Ag3 Ag5 48.4(3) . .
C12 Ag3 C8 100.5(4) . .
O1 Ag3 Ag2 65.0(2) . .
O1 Ag3 Ag4 105.0(3) . .
O1 Ag3 Ag5 78.6(2) . .
O1 Ag3 C7 103.0(4) . .
O1 Ag3 C8 128.4(4) . .
O1 Ag3 C12 124.9(4) . .
O1 Ag3 O1C 96.8(6) . .
O1C Ag3 Ag2 138.0(5) . .
O1C Ag3 Ag4 144.4(5) . .
O1C Ag3 Ag5 91.3(6) . .
O1C Ag3 C8 99.8(6) . .
O1C Ag3 C12 98.3(7) . .
Ag1 Ag4 Ag1 135.35(7) 8_566 7_566
Ag1 Ag4 Ag5 74.38(4) 8_566 .
Ag1 Ag4 Ag5 143.02(4) 8_566 2_656
Ag1 Ag4 Ag5 143.02(4) 7_566 .
Ag1 Ag4 Ag5 74.38(4) 7_566 2_656
Ag3 Ag4 Ag1 110.76(3) . 8_566
Ag3 Ag4 Ag1 87.73(3) 2_656 8_566
Ag3 Ag4 Ag1 110.76(3) 2_656 7_566
Ag3 Ag4 Ag1 87.73(3) . 7_566
Ag3 Ag4 Ag3 131.04(8) 2_656 .
Ag3 Ag4 Ag5 57.18(4) . .
Ag3 Ag4 Ag5 57.18(4) 2_656 2_656
Ag3 Ag4 Ag5 87.96(5) 2_656 .
Ag3 Ag4 Ag5 87.96(5) . 2_656
Ag5 Ag4 Ag5 91.61(7) 2_656 .
C12 Ag4 Ag1 127.8(4) 2_656 8_566
C12 Ag4 Ag1 52.4(4) . 8_566
C12 Ag4 Ag1 127.8(4) . 7_566
C12 Ag4 Ag1 52.4(4) 2_656 7_566
C12 Ag4 Ag3 121.4(4) 2_656 .
C12 Ag4 Ag3 58.4(4) 2_656 2_656
C12 Ag4 Ag3 58.4(4) . .
C12 Ag4 Ag3 121.4(4) . 2_656
C12 Ag4 Ag5 134.3(4) . 2_656
C12 Ag4 Ag5 45.3(4) . .
C12 Ag4 Ag5 45.3(4) 2_656 2_656
C12 Ag4 Ag5 134.3(4) 2_656 .
C12 Ag4 C12 179.6(7) 2_656 .
Ag2 Ag5 Ag3 133.34(5) 2_656 .
Ag2 Ag5 Ag4 77.18(3) 2_656 .
Ag3 Ag5 Ag4 56.34(4) . .
C7 Ag5 Ag2 46.4(3) 8_566 2_656
C7 Ag5 Ag3 178.4(3) 8_566 .
C7 Ag5 Ag4 123.5(3) 8_566 .
C12 Ag5 Ag2 86.9(4) . 2_656
C12 Ag5 Ag3 57.0(4) . .
C12 Ag5 Ag4 42.4(4) . .
C12 Ag5 C7 121.7(5) . 8_566
O2 Ag5 Ag2 121.2(3) . 2_656
O2 Ag5 Ag3 84.3(2) . .
O2 Ag5 Ag4 113.1(3) . .
O2 Ag5 C7 97.1(4) . 8_566
O2 Ag5 C12 140.9(4) . .
O1 C1 C2 118.2(11) . .
O1 C1 O2 126.8(11) . .
O2 C1 C2 114.9(11) . .
C6 C2 C1 120.2(12) . .
N1 C2 C1 116.9(10) . .
N1 C2 C6 122.9(11) . .
C4 C3 N1 122.1(13) . .
C3 C4 C5 120.0(12) . .
C6 C5 C4 117.8(13) . .
C2 C6 C5 119.7(13) . .
Ag2 C7 Ag1 74.3(4) . 7_566
Ag2 C7 Ag3 86.9(4) . .
Ag2 C7 Ag5 77.0(4) . 8_465
Ag3 C7 Ag1 110.7(5) . 7_566
Ag3 C7 Ag5 122.5(5) . 8_465
Ag5 C7 Ag1 116.8(5) 8_465 7_566
C8 C7 Ag1 104.1(9) . 7_566
C8 C7 Ag2 171.1(11) . .
C8 C7 Ag3 85.4(9) . .
C8 C7 Ag5 111.1(10) . 8_465
C7 C8 Ag3 66.8(8) . .
C7 C8 C9 172.1(15) . .
C9 C8 Ag3 121.1(11) . .
C8 C9 C11 110.2(14) . .
C10 C9 C8 110.6(13) . .
C10 C9 C11 113.6(18) . .
Ag1 C12 Ag3 159.8(8) 8_566 .
Ag4 C12 Ag1 84.2(6) . 8_566
Ag4 C12 Ag3 75.6(4) . .
Ag4 C12 Ag5 92.3(6) . .
Ag5 C12 Ag1 106.6(6) . 8_566
Ag5 C12 Ag3 74.5(4) . .
C13 C12 Ag1 82.7(10) . 8_566
C13 C12 Ag3 115.3(12) . .
C13 C12 Ag4 150.9(11) . .
C13 C12 Ag5 116.4(11) . .
C12 C13 Ag1 69.1(10) . 8_566
C12 C13 C14 175.4(16) . .
C14 C13 Ag1 115.4(10) . 8_566
C13 C14 C15 113.2(17) . .
C16 C14 C13 117.9(17) . .
C16 C14 C15 112.3(19) . .
O2C Cl1 O1C 118.2(13) . .
O3C Cl1 O1C 94.8(14) . .
O3C Cl1 O2C 113.2(15) . .
O4C Cl1 O1C 107.7(14) . .
O4C Cl1 O2C 111.0(14) . .
O4C Cl1 O3C 110.9(14) . .
C2 N1 Ag1 122.1(8) . .
C2 N1 C3 117.2(11) . .
C3 N1 Ag1 120.6(9) . .
Ag3 O1 Ag1 121.8(4) . .
C1 O1 Ag1 113.8(8) . .
C1 O1 Ag3 124.4(8) . .
C1 O2 Ag5 123.2(8) . .
Cl1 O1C Ag3 121.8(12) . .
O2_1 Cl1_1 O1_1 111.4(15) . .
O3_1 Cl1_1 O1_1 106.8(19) . .
O3_1 Cl1_1 O2_1 109(2) . .
O3_1 Cl1_1 O4_1 111.6(18) . .
O4_1 Cl1_1 O1_1 109.1(18) . .
O4_1 Cl1_1 O2_1 109.2(19) . .

loop_
_geom_bond_atom_site_label_1
_geom_bond_atom_site_label_2
_geom_bond_distance
_geom_bond_site_symmetry_2
Ag1 Ag2 2.8460(14) .
Ag1 Ag4 3.0558(16) 7_566
Ag1 C7 2.577(13) 7_566
Ag1 C12 2.434(14) 8_465
Ag1 C13 2.584(15) 8_465
Ag1 N1 2.290(11) .
Ag1 O1 2.594(9) .
Ag2 Ag3 3.0882(17) 7_566
Ag2 Ag3 3.0882(17) .
Ag2 Ag5 2.8109(15) 8_465
Ag2 Ag5 2.8109(15) 2_656
Ag2 C7 2.089(13) 7_566
Ag2 C7 2.089(13) .
Ag3 Ag4 2.8381(18) .
Ag3 Ag5 2.8653(18) .
Ag3 C7 2.388(12) .
Ag3 C8 2.589(13) .
Ag3 C12 2.495(14) .
Ag3 O1 2.337(8) .
Ag3 O1C 2.41(2) .
Ag4 Ag5 3.1264(18) 2_656
Ag4 Ag5 3.1265(18) .
Ag4 C12 2.110(16) 2_656
Ag4 C12 2.110(16) .
Ag5 C7 2.407(12) 8_566
Ag5 C12 2.225(13) .
Ag5 O2 2.216(9) .
C1 C2 1.513(16) .
C1 O1 1.240(15) .
C1 O2 1.249(15) .
C2 C6 1.367(17) .
C2 N1 1.341(16) .
C3 C4 1.362(19) .
C3 N1 1.365(15) .
C4 C5 1.38(2) .
C5 C6 1.377(18) .
C7 C8 1.209(18) .
C8 C9 1.480(19) .
C9 C10 1.46(2) .
C9 C11 1.50(3) .
C12 C13 1.23(2) .
C13 C14 1.46(2) .
C14 C15 1.54(3) .
C14 C16 1.43(3) .
Cl1 O1C 1.62(2) .
Cl1 O2C 1.40(2) .
Cl1 O3C 1.32(2) .
Cl1 O4C 1.28(2) .
Cl1_1 O1_1 1.481(17) .
Cl1_1 O2_1 1.463(17) .
Cl1_1 O3_1 1.449(15) .
Cl1_1 O4_1 1.460(16) .
